data_4104058
loop_
_publ_author_name
'Sunirban Das'
'Hyunuk Kim'
'Kimoon Kim'

_publ_section_title
;
 Metathesis in Single Crystal: Complete and Reversible Exchange of Metal
 Ions Constituting the Frameworks of Metal-Organic Frameworks
;
_journal_name_full 'Journal of the American Chemical Society'
_journal_page_first 3814
_journal_page_last 3815
_journal_paper_doi 10.1021/ja808995d
_journal_volume 131
_journal_year 2009
_chemical_formula_moiety 'C29 H27 Cd O5.25, 3O'
_chemical_formula_sum 'C28 H26 Cd O8.25'
_chemical_formula_weight 606.89
_chemical_name_systematic
; 
 ? 
;
_space_group_IT_number 226
_symmetry_cell_setting cubic
_symmetry_space_group_name_Hall '-F 4a 2 3'
_symmetry_space_group_name_H-M 'F m -3 c'
_atom_sites_solution_hydrogens geom
_atom_sites_solution_primary direct
_atom_sites_solution_secondary difmap
_audit_creation_method SHELXL-97
_cell_angle_alpha 90.00
_cell_angle_beta 90.00
_cell_angle_gamma 90.00
_cell_formula_units_Z 96
_cell_length_a 48.436(6)
_cell_length_b 48.436(6)
_cell_length_c 48.436(6)
_cell_measurement_reflns_used 4336
_cell_measurement_temperature 90(2)
_cell_measurement_theta_max 30.39
_cell_measurement_theta_min 3.02
_cell_volume 113633(2)
_computing_cell_refinement 'DENZO (Z. Otwinowski and W. Minor, 1997)'
_computing_data_collection 'ADSC Quantum software'
_computing_data_reduction 'HKL2000 (Z. Otwinowski and W. Minor, 1997)'
_computing_structure_refinement 'SHELXL-97 (Sheldrick, 1997)'
_computing_structure_solution 'SHELXS-97 (Sheldrick, 1990)'
_diffrn_ambient_temperature 90(2)
_diffrn_measured_fraction_theta_full 0.992
_diffrn_measured_fraction_theta_max 0.992
_diffrn_measurement_device_type 'ADSC Quantum 210'
_diffrn_measurement_method \w-scan
_diffrn_radiation_monochromator 'Si (111)'
_diffrn_radiation_source 'PAL 4A MXW Beamline'
_diffrn_radiation_type synchrotron
_diffrn_radiation_wavelength 0.85000
_diffrn_reflns_av_R_equivalents 0.0582
_diffrn_reflns_av_sigmaI/netI 0.0168
_diffrn_reflns_limit_h_max 39
_diffrn_reflns_limit_h_min -50
_diffrn_reflns_limit_k_max 57
_diffrn_reflns_limit_k_min -40
_diffrn_reflns_limit_l_max 57
_diffrn_reflns_limit_l_min -57
_diffrn_reflns_number 85914
_diffrn_reflns_theta_full 30.39
_diffrn_reflns_theta_max 30.39
_diffrn_reflns_theta_min 3.02
_exptl_absorpt_coefficient_mu 0.778
_exptl_absorpt_correction_T_max 0.9548
_exptl_absorpt_correction_T_min 0.9262
_exptl_absorpt_correction_type multi-scan
_exptl_absorpt_process_details HKL2000
_exptl_crystal_colour colorless
_exptl_crystal_density_diffrn 0.851
_exptl_crystal_density_method 'not measured'
_exptl_crystal_description block
_exptl_crystal_F_000 29568
_exptl_crystal_size_max 0.10
_exptl_crystal_size_mid 0.10
_exptl_crystal_size_min 0.06
_refine_diff_density_max 0.853
_refine_diff_density_min -0.547
_refine_diff_density_rms 0.091
_refine_ls_extinction_coef 0.000062(5)
_refine_ls_extinction_expression Fc^*^=kFc[1+0.001xFc^2^\l^3^/sin(2\q)]^-1/4^
_refine_ls_extinction_method SHELXL
_refine_ls_goodness_of_fit_ref 1.088
_refine_ls_hydrogen_treatment constr
_refine_ls_matrix_type full
_refine_ls_number_parameters 172
_refine_ls_number_reflns 4336
_refine_ls_number_restraints 0
_refine_ls_restrained_S_all 1.088
_refine_ls_R_factor_all 0.0451
_refine_ls_R_factor_gt 0.0434
_refine_ls_shift/su_max 0.001
_refine_ls_shift/su_mean 0.000
_refine_ls_structure_factor_coef Fsqd
_refine_ls_weighting_details 'calc w=1/[\s^2^(Fo^2^)+(0.0758P)^2^+539.4160P] where P=(Fo^2^+2Fc^2^)/3'
_refine_ls_weighting_scheme calc
_refine_ls_wR_factor_gt 0.1266
_refine_ls_wR_factor_ref 0.1282
_reflns_number_gt 4097
_reflns_number_total 4336
_reflns_threshold_expression >2sigma(I)
_cod_data_source_file ja808995d_si_002_05.cif
_cod_data_source_block 1-0m
_cod_original_cell_volume 113630(23)
_cod_database_code 4104058

loop_
_symmetry_equiv_pos_as_xyz
'x, y, z'
'-x, -y, z'
'-x, y, -z'
'x, -y, -z'
'z, x, y'
'z, -x, -y'
'-z, -x, y'
'-z, x, -y'
'y, z, x'
'-y, z, -x'
'y, -z, -x'
'-y, -z, x'
'y+1/2, x+1/2, -z+1/2'
'-y+1/2, -x+1/2, -z+1/2'
'y+1/2, -x+1/2, z+1/2'
'-y+1/2, x+1/2, z+1/2'
'x+1/2, z+1/2, -y+1/2'
'-x+1/2, z+1/2, y+1/2'
'-x+1/2, -z+1/2, -y+1/2'
'x+1/2, -z+1/2, y+1/2'
'z+1/2, y+1/2, -x+1/2'
'z+1/2, -y+1/2, x+1/2'
'-z+1/2, y+1/2, x+1/2'
'-z+1/2, -y+1/2, -x+1/2'
'x, y+1/2, z+1/2'
'-x, -y+1/2, z+1/2'
'-x, y+1/2, -z+1/2'
'x, -y+1/2, -z+1/2'
'z, x+1/2, y+1/2'
'z, -x+1/2, -y+1/2'
'-z, -x+1/2, y+1/2'
'-z, x+1/2, -y+1/2'
'y, z+1/2, x+1/2'
'-y, z+1/2, -x+1/2'
'y, -z+1/2, -x+1/2'
'-y, -z+1/2, x+1/2'
'y+1/2, x+1, -z+1'
'-y+1/2, -x+1, -z+1'
'y+1/2, -x+1, z+1'
'-y+1/2, x+1, z+1'
'x+1/2, z+1, -y+1'
'-x+1/2, z+1, y+1'
'-x+1/2, -z+1, -y+1'
'x+1/2, -z+1, y+1'
'z+1/2, y+1, -x+1'
'z+1/2, -y+1, x+1'
'-z+1/2, y+1, x+1'
'-z+1/2, -y+1, -x+1'
'x+1/2, y, z+1/2'
'-x+1/2, -y, z+1/2'
'-x+1/2, y, -z+1/2'
'x+1/2, -y, -z+1/2'
'z+1/2, x, y+1/2'
'z+1/2, -x, -y+1/2'
'-z+1/2, -x, y+1/2'
'-z+1/2, x, -y+1/2'
'y+1/2, z, x+1/2'
'-y+1/2, z, -x+1/2'
'y+1/2, -z, -x+1/2'
'-y+1/2, -z, x+1/2'
'y+1, x+1/2, -z+1'
'-y+1, -x+1/2, -z+1'
'y+1, -x+1/2, z+1'
'-y+1, x+1/2, z+1'
'x+1, z+1/2, -y+1'
'-x+1, z+1/2, y+1'
'-x+1, -z+1/2, -y+1'
'x+1, -z+1/2, y+1'
'z+1, y+1/2, -x+1'
'z+1, -y+1/2, x+1'
'-z+1, y+1/2, x+1'
'-z+1, -y+1/2, -x+1'
'x+1/2, y+1/2, z'
'-x+1/2, -y+1/2, z'
'-x+1/2, y+1/2, -z'
'x+1/2, -y+1/2, -z'
'z+1/2, x+1/2, y'
'z+1/2, -x+1/2, -y'
'-z+1/2, -x+1/2, y'
'-z+1/2, x+1/2, -y'
'y+1/2, z+1/2, x'
'-y+1/2, z+1/2, -x'
'y+1/2, -z+1/2, -x'
'-y+1/2, -z+1/2, x'
'y+1, x+1, -z+1/2'
'-y+1, -x+1, -z+1/2'
'y+1, -x+1, z+1/2'
'-y+1, x+1, z+1/2'
'x+1, z+1, -y+1/2'
'-x+1, z+1, y+1/2'
'-x+1, -z+1, -y+1/2'
'x+1, -z+1, y+1/2'
'z+1, y+1, -x+1/2'
'z+1, -y+1, x+1/2'
'-z+1, y+1, x+1/2'
'-z+1, -y+1, -x+1/2'
'-x, -y, -z'
'x, y, -z'
'x, -y, z'
'-x, y, z'
'-z, -x, -y'
'-z, x, y'
'z, x, -y'
'z, -x, y'
'-y, -z, -x'
'y, -z, x'
'-y, z, x'
'y, z, -x'
'-y-1/2, -x-1/2, z-1/2'
'y-1/2, x-1/2, z-1/2'
'-y-1/2, x-1/2, -z-1/2'
'y-1/2, -x-1/2, -z-1/2'
'-x-1/2, -z-1/2, y-1/2'
'x-1/2, -z-1/2, -y-1/2'
'x-1/2, z-1/2, y-1/2'
'-x-1/2, z-1/2, -y-1/2'
'-z-1/2, -y-1/2, x-1/2'
'-z-1/2, y-1/2, -x-1/2'
'z-1/2, -y-1/2, -x-1/2'
'z-1/2, y-1/2, x-1/2'
'-x, -y+1/2, -z+1/2'
'x, y+1/2, -z+1/2'
'x, -y+1/2, z+1/2'
'-x, y+1/2, z+1/2'
'-z, -x+1/2, -y+1/2'
'-z, x+1/2, y+1/2'
'z, x+1/2, -y+1/2'
'z, -x+1/2, y+1/2'
'-y, -z+1/2, -x+1/2'
'y, -z+1/2, x+1/2'
'-y, z+1/2, x+1/2'
'y, z+1/2, -x+1/2'
'-y-1/2, -x, z'
'y-1/2, x, z'
'-y-1/2, x, -z'
'y-1/2, -x, -z'
'-x-1/2, -z, y'
'x-1/2, -z, -y'
'x-1/2, z, y'
'-x-1/2, z, -y'
'-z-1/2, -y, x'
'-z-1/2, y, -x'
'z-1/2, -y, -x'
'z-1/2, y, x'
'-x+1/2, -y, -z+1/2'
'x+1/2, y, -z+1/2'
'x+1/2, -y, z+1/2'
'-x+1/2, y, z+1/2'
'-z+1/2, -x, -y+1/2'
'-z+1/2, x, y+1/2'
'z+1/2, x, -y+1/2'
'z+1/2, -x, y+1/2'
'-y+1/2, -z, -x+1/2'
'y+1/2, -z, x+1/2'
'-y+1/2, z, x+1/2'
'y+1/2, z, -x+1/2'
'-y, -x-1/2, z'
'y, x-1/2, z'
'-y, x-1/2, -z'
'y, -x-1/2, -z'
'-x, -z-1/2, y'
'x, -z-1/2, -y'
'x, z-1/2, y'
'-x, z-1/2, -y'
'-z, -y-1/2, x'
'-z, y-1/2, -x'
'z, -y-1/2, -x'
'z, y-1/2, x'
'-x+1/2, -y+1/2, -z'
'x+1/2, y+1/2, -z'
'x+1/2, -y+1/2, z'
'-x+1/2, y+1/2, z'
'-z+1/2, -x+1/2, -y'
'-z+1/2, x+1/2, y'
'z+1/2, x+1/2, -y'
'z+1/2, -x+1/2, y'
'-y+1/2, -z+1/2, -x'
'y+1/2, -z+1/2, x'
'-y+1/2, z+1/2, x'
'y+1/2, z+1/2, -x'
'-y, -x, z-1/2'
'y, x, z-1/2'
'-y, x, -z-1/2'
'y, -x, -z-1/2'
'-x, -z, y-1/2'
'x, -z, -y-1/2'
'x, z, y-1/2'
'-x, z, -y-1/2'
'-z, -y, x-1/2'
'-z, y, -x-1/2'
'z, -y, -x-1/2'
'z, y, x-1/2'

loop_
_atom_site_label
_atom_site_type_symbol
_atom_site_fract_x
_atom_site_fract_y
_atom_site_fract_z
_atom_site_U_iso_or_equiv
_atom_site_adp_type
_atom_site_occupancy
_atom_site_symmetry_multiplicity
_atom_site_calc_flag
_atom_site_refinement_flags
Cd1 Cd 0.0000 0.201514(5) 0.224535(5) 0.02493(16) Uani 1 2 d S
O1 O 0.03357(4) 0.17038(4) 0.23888(4) 0.0321(4) Uani 1 1 d .
O2 O 0.02929(4) 0.20644(4) 0.26602(4) 0.0352(5) Uani 1 1 d .
O3 O 0.0000 0.2500 0.2500 1.5(2) Uiso 1 8 d S
C1 C 0.04023(5) 0.18327(6) 0.26034(6) 0.0310(6) Uani 1 1 d .
C2 C 0.06226(6) 0.17168(6) 0.27868(6) 0.0349(6) Uani 1 1 d .
C3 C 0.07116(6) 0.18635(7) 0.30158(6) 0.0401(7) Uani 1 1 d .
H3 H 0.0628 0.2034 0.3063 0.048 Uiso 1 1 calc R
C4 C 0.09248(6) 0.17576(7) 0.31747(6) 0.0415(7) Uani 1 1 d .
C5 C 0.10567(6) 0.15110(7) 0.31067(6) 0.0405(7) Uani 1 1 d .
C6 C 0.09603(7) 0.13615(7) 0.28807(7) 0.0440(7) Uani 1 1 d .
H6 H 0.1043 0.1190 0.2834 0.053 Uiso 1 1 calc R
C7 C 0.07433(7) 0.14642(7) 0.27249(6) 0.0408(7) Uani 1 1 d .
H7 H 0.0676 0.1360 0.2573 0.049 Uiso 1 1 calc R
C8 C 0.10406(7) 0.18844(7) 0.34348(7) 0.0528(9) Uani 1 1 d .
C9 C 0.12696(6) 0.16792(7) 0.35063(7) 0.0435(8) Uani 1 1 d .
C10 C 0.12825(6) 0.14649(7) 0.33086(7) 0.0430(8) Uani 1 1 d .
C11 C 0.11573(11) 0.21728(9) 0.33635(10) 0.0766(14) Uani 1 1 d .
H11A H 0.1005 0.2288 0.3290 0.092 Uiso 1 1 calc R
H11B H 0.1223 0.2261 0.3536 0.092 Uiso 1 1 calc R
C12 C 0.13907(12) 0.21735(11) 0.31566(14) 0.0998(19) Uani 1 1 d .
H12A H 0.1555 0.2091 0.3240 0.150 Uiso 1 1 calc R
H12B H 0.1431 0.2364 0.3101 0.150 Uiso 1 1 calc R
H12C H 0.1337 0.2066 0.2994 0.150 Uiso 1 1 calc R
C13 C 0.07939(9) 0.18835(11) 0.36542(9) 0.0722(13) Uani 1 1 d .
H13A H 0.0864 0.1961 0.3830 0.087 Uiso 1 1 calc R
H13B H 0.0648 0.2010 0.3587 0.087 Uiso 1 1 calc R
C14 C 0.06636(13) 0.16078(13) 0.37146(13) 0.1001(18) Uani 1 1 d .
H14A H 0.0587 0.1530 0.3544 0.150 Uiso 1 1 calc R
H14B H 0.0515 0.1632 0.3850 0.150 Uiso 1 1 calc R
H14C H 0.0803 0.1482 0.3789 0.150 Uiso 1 1 calc R
O4 O 0.0000 0.17827(8) 0.18258(7) 0.0558(9) Uani 1 2 d S
O5 O 0.0000 0.12784(15) 0.21113(17) 0.140(3) Uani 1 2 d S
O6 O 0.0000 0.2158(4) 0.1207(4) 0.323(9) Uiso 1 2 d S
O7 O 0.0690(3) 0.0690(3) 0.2500 0.294(6) Uiso 1 2 d S

loop_
_atom_site_aniso_label
_atom_site_aniso_U_11
_atom_site_aniso_U_22
_atom_site_aniso_U_33
_atom_site_aniso_U_23
_atom_site_aniso_U_13
_atom_site_aniso_U_12
Cd1 0.01993(18) 0.0280(2) 0.0268(2) 0.00361(10) 0.000 0.000
O1 0.0269(9) 0.0379(11) 0.0315(10) 0.0014(8) -0.0062(8) 0.0041(8)
O2 0.0254(9) 0.0489(12) 0.0314(10) -0.0018(9) 0.0015(8) 0.0115(8)
C1 0.0218(12) 0.0388(15) 0.0325(14) 0.0011(11) 0.0034(11) 0.0043(11)
C2 0.0265(14) 0.0443(16) 0.0340(14) -0.0036(12) -0.0043(11) 0.0085(12)
C3 0.0336(15) 0.0472(17) 0.0397(16) -0.0091(13) -0.0069(12) 0.0169(13)
C4 0.0375(15) 0.0470(17) 0.0402(16) -0.0156(13) -0.0129(13) 0.0167(13)
C5 0.0374(15) 0.0444(17) 0.0397(16) -0.0130(13) -0.0116(13) 0.0144(13)
C6 0.0474(18) 0.0419(17) 0.0429(17) -0.0133(14) -0.0151(14) 0.0165(14)
C7 0.0420(16) 0.0441(17) 0.0363(15) -0.0096(13) -0.0136(13) 0.0090(13)
C8 0.055(2) 0.054(2) 0.0498(19) -0.0258(16) -0.0263(16) 0.0298(16)
C9 0.0411(16) 0.0434(17) 0.0460(17) -0.0169(14) -0.0164(14) 0.0171(14)
C10 0.0402(16) 0.0464(17) 0.0423(17) -0.0166(13) -0.0166(14) 0.0162(13)
C11 0.094(3) 0.056(2) 0.080(3) -0.022(2) -0.043(3) 0.022(2)
C12 0.097(4) 0.070(3) 0.132(5) 0.009(3) -0.046(4) -0.011(3)
C13 0.058(2) 0.096(3) 0.062(2) -0.034(2) -0.0134(19) 0.015(2)
C14 0.101(4) 0.118(5) 0.081(4) -0.004(3) 0.013(3) 0.017(4)
O4 0.066(2) 0.064(2) 0.0372(17) -0.0155(15) 0.000 0.000
O5 0.163(7) 0.105(5) 0.152(6) -0.009(5) 0.000 0.000

loop_
_atom_type_symbol
_atom_type_description
_atom_type_scat_dispersion_real
_atom_type_scat_dispersion_imag
_atom_type_scat_source
C C -0.0020 0.0024 'International Tables Vol C Tables 4.2.6.8 and 6.1.1.4'
H H 0.0000 0.0000 'International Tables Vol C Tables 4.2.6.8 and 6.1.1.4'
O O -0.0042 0.0090 'International Tables Vol C Tables 4.2.6.8 and 6.1.1.4'
Cd Cd -0.8037 1.6622 'International Tables Vol C Tables 4.2.6.8 and 6.1.1.4'

loop_
_geom_angle_atom_site_label_1
_geom_angle_atom_site_label_2
_geom_angle_atom_site_label_3
_geom_angle
_geom_angle_site_symmetry_1
_geom_angle_site_symmetry_3
O2 Cd1 O2 76.48(10) 68_454 161_565
O2 Cd1 O4 89.88(9) 68_454 .
O2 Cd1 O4 89.88(9) 161_565 .
O2 Cd1 O1 173.01(7) 68_454 100
O2 Cd1 O1 97.26(7) 161_565 100
O4 Cd1 O1 86.98(8) . 100
O2 Cd1 O1 97.26(7) 68_454 .
O2 Cd1 O1 173.01(7) 161_565 .
O4 Cd1 O1 86.97(8) . .
O1 Cd1 O1 88.81(9) 100 .
O2 Cd1 O2 83.65(11) 68_454 .
O2 Cd1 O2 126.87(9) 161_565 .
O4 Cd1 O2 139.30(6) . .
O1 Cd1 O2 102.77(7) 100 .
O1 Cd1 O2 54.40(7) . .
O2 Cd1 O2 126.87(9) 68_454 100
O2 Cd1 O2 83.65(11) 161_565 100
O4 Cd1 O2 139.29(6) . 100
O1 Cd1 O2 54.39(7) 100 100
O1 Cd1 O2 102.77(7) . 100
O2 Cd1 O2 70.06(9) . 100
O2 Cd1 C1 154.00(8) 68_454 100
O2 Cd1 C1 91.31(8) 161_565 100
O4 Cd1 C1 113.29(9) . 100
O1 Cd1 C1 26.93(8) 100 100
O1 Cd1 C1 95.66(7) . 100
O2 Cd1 C1 85.70(7) . 100
O2 Cd1 C1 27.48(8) 100 100
O2 Cd1 C1 91.31(8) 68_454 .
O2 Cd1 C1 154.00(8) 161_565 .
O4 Cd1 C1 113.29(9) . .
O1 Cd1 C1 95.66(7) 100 .
O1 Cd1 C1 26.93(8) . .
O2 Cd1 C1 27.48(8) . .
O2 Cd1 C1 85.70(7) 100 .
C1 Cd1 C1 90.07(11) 100 .
C1 O1 Cd1 96.02(16) . .
C1 O2 Cd1 138.10(19) . 89_445
C1 O2 Cd1 88.73(15) . .
Cd1 O2 Cd1 103.85(7) 89_445 .
O1 C1 O2 120.8(2) . .
O1 C1 C2 119.2(2) . .
O2 C1 C2 119.9(2) . .
O1 C1 Cd1 57.05(13) . .
O2 C1 Cd1 63.78(13) . .
C2 C1 Cd1 176.3(2) . .
C3 C2 C7 119.6(3) . .
C3 C2 C1 120.3(3) . .
C7 C2 C1 120.1(3) . .
C2 C3 C4 119.1(3) . .
C3 C4 C5 121.8(3) . .
C3 C4 C8 126.1(3) . .
C5 C4 C8 112.0(2) . .
C6 C5 C4 118.5(3) . .
C6 C5 C10 133.3(3) . .
C4 C5 C10 108.1(3) . .
C7 C6 C5 119.7(3) . .
C6 C7 C2 121.2(3) . .
C4 C8 C9 101.2(2) . .
C4 C8 C11 108.5(3) . .
C9 C8 C11 111.9(3) . .
C4 C8 C13 106.0(3) . .
C9 C8 C13 112.9(3) . .
C11 C8 C13 115.1(3) . .
C10 C9 C10 119.9(3) 35 .
C10 C9 C8 129.1(3) 35 .
C10 C9 C8 110.9(3) . .
C9 C10 C9 120.1(3) 56 .
C9 C10 C5 132.1(3) 56 .
C9 C10 C5 107.7(3) . .
C12 C11 C8 115.1(4) . .
C14 C13 C8 116.4(4) . .

loop_
_geom_bond_atom_site_label_1
_geom_bond_atom_site_label_2
_geom_bond_distance
_geom_bond_site_symmetry_2
Cd1 O2 2.2920(19) 68_454
Cd1 O2 2.2920(19) 161_565
Cd1 O4 2.323(3) .
Cd1 O1 2.3237(18) 100
Cd1 O1 2.3238(19) .
Cd1 O2 2.4714(19) .
Cd1 O2 2.4715(19) 100
Cd1 C1 2.754(3) 100
Cd1 C1 2.754(3) .
O1 C1 1.254(3) .
O2 C1 1.271(3) .
O2 Cd1 2.2917(19) 89_445
C1 C2 1.498(4) .
C2 C3 1.386(4) .
C2 C7 1.389(4) .
C3 C4 1.386(4) .
C4 C5 1.394(4) .
C4 C8 1.510(4) .
C5 C6 1.393(4) .
C5 C10 1.484(4) .
C6 C7 1.386(4) .
C8 C9 1.529(4) .
C8 C11 1.546(6) .
C8 C13 1.599(6) .
C9 C10 1.395(4) 35
C9 C10 1.413(4) .
C10 C9 1.394(4) 56
C11 C12 1.511(8) .
C13 C14 1.506(8) .
